data_4109707
loop_
_publ_author_name
'Pierre-Luc T. Boudreault'
'Salem Wakim'
'Nicolas Blouin'
'Michel Simard'
'Christian Tessier'
'Ye Tao'
'Mario Leclerc'

_publ_contact_author_address
;      
      Canada Research Chair on Electroactive and Photoactive Polymers
      D\'epartement de Chimie
      Universit\'e Laval
      Qu\'ebec, Canada
      G1K 7P4
;
_publ_contact_author_email mario.leclerc@chm.ulaval.ca
_publ_contact_author_fax '418 656-7916'
_publ_contact_author_name 'Dr. Mario Leclerc'
_publ_contact_author_phone '418 656-5140'
_publ_section_title
;
 Synthesis, Characterization, and Application of Indolo[3,2-b]carbazole
 Semiconductors
;
_journal_name_full 'Journal of the American Chemical Society'
_journal_page_first 9125
_journal_page_last 9136
_journal_paper_doi 10.1021/ja071923y
_journal_volume 129
_journal_year 2007
_chemical_formula_moiety 'C46 H52 N2'
_chemical_formula_sum 'C46 H52 N2'
_chemical_formula_weight 632.90
_chemical_name_systematic
;
 ?
;
_space_group_IT_number 2
_symmetry_cell_setting triclinic
_symmetry_space_group_name_Hall '-P 1'
_symmetry_space_group_name_H-M 'P -1'
_atom_sites_solution_hydrogens geom
_atom_sites_solution_primary direct
_atom_sites_solution_secondary difmap
_audit_creation_method SHELXL-97
_cell_angle_alpha 81.686(7)
_cell_angle_beta 82.767(7)
_cell_angle_gamma 80.819(7)
_cell_formula_units_Z 2
_cell_length_a 5.553(3)
_cell_length_b 17.278(10)
_cell_length_c 19.305(12)
_cell_measurement_reflns_used 984
_cell_measurement_temperature 200(2)
_cell_measurement_theta_max 20.99
_cell_measurement_theta_min 3.01
_cell_volume 1799.2(18)
_computing_cell_refinement 'APEX 2 (Bruker, 2005b)'
_computing_data_collection 'APEX 2 (Bruker, 2005b)'
_computing_data_reduction 'SAINT (Bruker, 2003)'
_computing_molecular_graphics 'SHELXTL (Bruker, 2001a)'
_computing_publication_material 'SHELXTL (Bruker, 2001a)'
_computing_structure_refinement 'SHELXL-97 (Sheldrick, 1997)'
_computing_structure_solution 'SHELXS-97 (Sheldrick, 1997)'
_diffrn_ambient_temperature 200(2)
_diffrn_measured_fraction_theta_full 0.997
_diffrn_measured_fraction_theta_max 0.997
_diffrn_measurement_device_type 'Bruker Smart APEX II CCD'
_diffrn_measurement_method \w
_diffrn_radiation_monochromator graphite
_diffrn_radiation_source 'fine-focus sealed tube'
_diffrn_radiation_type MoK\a
_diffrn_radiation_wavelength 0.71073
_diffrn_reflns_av_R_equivalents 0.1474
_diffrn_reflns_av_sigmaI/netI 0.1850
_diffrn_reflns_limit_h_max 5
_diffrn_reflns_limit_h_min -5
_diffrn_reflns_limit_k_max 18
_diffrn_reflns_limit_k_min -18
_diffrn_reflns_limit_l_max 20
_diffrn_reflns_limit_l_min -20
_diffrn_reflns_number 14191
_diffrn_reflns_theta_full 22.50
_diffrn_reflns_theta_max 22.50
_diffrn_reflns_theta_min 1.51
_exptl_absorpt_coefficient_mu 0.067
_exptl_absorpt_correction_T_max 0.9980
_exptl_absorpt_correction_T_min 0.9644
_exptl_absorpt_correction_type integration
_exptl_absorpt_process_details 'XPREP (Bruker, 2005a)'
_exptl_crystal_colour colorless
_exptl_crystal_density_diffrn 1.168
_exptl_crystal_description rectangular
_exptl_crystal_F_000 684
_exptl_crystal_size_max 0.39
_exptl_crystal_size_mid 0.08
_exptl_crystal_size_min 0.03
_refine_diff_density_max 0.385
_refine_diff_density_min -0.282
_refine_diff_density_rms 0.081
_refine_ls_extinction_coef 0.038(4)
_refine_ls_extinction_expression Fc^*^=kFc[1+0.001xFc^2^\l^3^/sin(2\q)]^-1/4^
_refine_ls_extinction_method SHELXL
_refine_ls_goodness_of_fit_ref 0.872
_refine_ls_hydrogen_treatment constr
_refine_ls_matrix_type full
_refine_ls_number_parameters 436
_refine_ls_number_reflns 4676
_refine_ls_number_restraints 0
_refine_ls_restrained_S_all 0.872
_refine_ls_R_factor_all 0.2202
_refine_ls_R_factor_gt 0.0870
_refine_ls_shift/su_max 0.000
_refine_ls_shift/su_mean 0.000
_refine_ls_structure_factor_coef Fsqd
_refine_ls_weighting_details 'calc w=1/[\s^2^(Fo^2^)+(0.1122P)^2^+0.0000P] where P=(Fo^2^+2Fc^2^)/3'
_refine_ls_weighting_scheme calc
_refine_ls_wR_factor_gt 0.1876
_refine_ls_wR_factor_ref 0.2235
_reflns_number_gt 1861
_reflns_number_total 4676
_reflns_threshold_expression >2sigma(I)
_cod_data_source_file ja071923ysi20070524_092344_1.cif
_cod_data_source_block 2POIND
_cod_database_code 4109707

loop_
_symmetry_equiv_pos_as_xyz
'x, y, z'
'-x, -y, -z'

loop_
_atom_site_label
_atom_site_type_symbol
_atom_site_fract_x
_atom_site_fract_y
_atom_site_fract_z
_atom_site_U_iso_or_equiv
_atom_site_adp_type
_atom_site_occupancy
_atom_site_symmetry_multiplicity
_atom_site_calc_flag
_atom_site_refinement_flags
C11 C 0.2457(10) 0.0942(3) 0.3079(3) 0.0367(15) Uani 1 1 d .
H11 H 0.1400 0.0706 0.2848 0.044 Uiso 1 1 calc R
C12 C 0.4181(10) 0.1378(3) 0.2684(3) 0.0382(15) Uani 1 1 d .
C13 C 0.5601(11) 0.1737(3) 0.3051(3) 0.0465(17) Uani 1 1 d .
H13 H 0.6758 0.2043 0.2784 0.056 Uiso 1 1 calc R
C14 C 0.5451(10) 0.1682(3) 0.3776(3) 0.0447(16) Uani 1 1 d .
H14 H 0.6423 0.1950 0.4006 0.054 Uiso 1 1 calc R
N15 N 0.3397(8) 0.1019(3) 0.4878(2) 0.0396(13) Uani 1 1 d .
C16 C 0.0830(10) 0.0110(3) 0.5646(3) 0.0388(15) Uani 1 1 d .
H16 H 0.1429 0.0173 0.6071 0.047 Uiso 1 1 calc R
C17 C 0.3785(10) 0.1209(3) 0.4149(3) 0.0415(16) Uani 1 1 d .
C18 C 0.1628(9) 0.0510(3) 0.5013(3) 0.0340(15) Uani 1 1 d .
C19 C 0.0880(10) 0.0390(3) 0.4360(3) 0.0351(15) Uani 1 1 d .
C110 C 0.2285(10) 0.0850(3) 0.3821(3) 0.0395(16) Uani 1 1 d .
C111 C 0.4850(10) 0.1186(3) 0.5401(3) 0.0394(16) Uani 1 1 d .
H11A H 0.6474 0.1292 0.5165 0.047 Uiso 1 1 calc R
H11B H 0.5120 0.0710 0.5750 0.047 Uiso 1 1 calc R
C112 C 0.3711(11) 0.1875(4) 0.5784(3) 0.0544(18) Uani 1 1 d .
H11C H 0.2157 0.1754 0.6059 0.065 Uiso 1 1 calc R
H11D H 0.3321 0.2346 0.5437 0.065 Uiso 1 1 calc R
C113 C 0.5402(12) 0.2058(4) 0.6275(3) 0.0581(19) Uani 1 1 d .
H11E H 0.6942 0.2182 0.5993 0.070 Uiso 1 1 calc R
H11F H 0.4623 0.2540 0.6484 0.070 Uiso 1 1 calc R
C114 C 0.6045(11) 0.1416(4) 0.6862(3) 0.0565(18) Uani 1 1 d .
H11G H 0.6933 0.0944 0.6658 0.068 Uiso 1 1 calc R
H11H H 0.4512 0.1269 0.7132 0.068 Uiso 1 1 calc R
C115 C 0.7631(13) 0.1657(4) 0.7365(3) 0.065(2) Uani 1 1 d .
H11I H 0.9100 0.1842 0.7086 0.078 Uiso 1 1 calc R
H11J H 0.6691 0.2109 0.7589 0.078 Uiso 1 1 calc R
C116 C 0.8459(13) 0.1021(4) 0.7933(3) 0.074(2) Uani 1 1 d .
H11K H 0.9405 0.0571 0.7707 0.088 Uiso 1 1 calc R
H11L H 0.6987 0.0833 0.8208 0.088 Uiso 1 1 calc R
C117 C 1.0011(13) 0.1250(4) 0.8437(4) 0.074(2) Uani 1 1 d .
H11M H 0.9051 0.1693 0.8670 0.089 Uiso 1 1 calc R
H11N H 1.1464 0.1448 0.8161 0.089 Uiso 1 1 calc R
C118 C 1.0902(16) 0.0595(5) 0.9008(4) 0.110(3) Uani 1 1 d .
H11O H 0.9491 0.0438 0.9325 0.164 Uiso 1 1 calc R
H11P H 1.2013 0.0790 0.9277 0.164 Uiso 1 1 calc R
H11Q H 1.1773 0.0138 0.8789 0.164 Uiso 1 1 calc R
C121 C 0.4509(11) 0.1428(3) 0.1914(3) 0.0370(15) Uani 1 1 d .
C122 C 0.3043(14) 0.1113(4) 0.1545(4) 0.078(2) Uani 1 1 d .
H122 H 0.1734 0.0860 0.1793 0.093 Uiso 1 1 calc R
C123 C 0.3421(15) 0.1153(5) 0.0813(4) 0.088(3) Uani 1 1 d .
H123 H 0.2359 0.0931 0.0573 0.105 Uiso 1 1 calc R
C124 C 0.5259(13) 0.1500(4) 0.0444(4) 0.063(2) Uani 1 1 d .
H124 H 0.5563 0.1502 -0.0052 0.075 Uiso 1 1 calc R
C125 C 0.6651(13) 0.1842(5) 0.0790(4) 0.086(3) Uani 1 1 d .
H125 H 0.7904 0.2115 0.0534 0.103 Uiso 1 1 calc R
C126 C 0.6301(12) 0.1806(5) 0.1516(4) 0.078(2) Uani 1 1 d .
H126 H 0.7337 0.2051 0.1746 0.093 Uiso 1 1 calc R
C21 C 0.6438(10) 0.4095(3) 0.1949(3) 0.0362(15) Uani 1 1 d .
H21 H 0.4928 0.4345 0.2159 0.043 Uiso 1 1 calc R
C22 C 0.8140(11) 0.3655(3) 0.2371(3) 0.0389(15) Uani 1 1 d .
C23 C 1.0319(11) 0.3277(3) 0.2030(3) 0.0494(17) Uani 1 1 d .
H23 H 1.1478 0.2965 0.2316 0.059 Uiso 1 1 calc R
C24 C 1.0872(10) 0.3331(3) 0.1314(3) 0.0450(16) Uani 1 1 d .
H24 H 1.2357 0.3064 0.1106 0.054 Uiso 1 1 calc R
N25 N 0.9257(8) 0.3983(3) 0.0183(2) 0.0380(12) Uani 1 1 d .
C26 C 0.6558(10) 0.4866(3) -0.0634(3) 0.0405(16) Uani 1 1 d .
H26 H 0.7608 0.4773 -0.1051 0.049 Uiso 1 1 calc R
C27 C 0.9132(10) 0.3801(3) 0.0902(3) 0.0393(15) Uani 1 1 d .
C28 C 0.7144(10) 0.4493(3) 0.0028(3) 0.0363(15) Uani 1 1 d .
C29 C 0.5630(10) 0.4622(3) 0.0652(3) 0.0328(14) Uani 1 1 d .
C210 C 0.6926(10) 0.4173(3) 0.1223(3) 0.0357(15) Uani 1 1 d .
C211 C 1.1356(10) 0.3782(3) -0.0305(3) 0.0450(17) Uani 1 1 d .
H21A H 1.2844 0.3717 -0.0056 0.054 Uiso 1 1 calc R
H21B H 1.1464 0.4231 -0.0683 0.054 Uiso 1 1 calc R
C212 C 1.1377(10) 0.3054(3) -0.0635(3) 0.0473(17) Uani 1 1 d .
H21C H 0.9906 0.3112 -0.0890 0.057 Uiso 1 1 calc R
H21D H 1.1307 0.2597 -0.0263 0.057 Uiso 1 1 calc R
C213 C 1.3677(11) 0.2899(4) -0.1146(3) 0.0530(18) Uani 1 1 d .
H21E H 1.3748 0.2371 -0.1297 0.064 Uiso 1 1 calc R
H21F H 1.5136 0.2887 -0.0896 0.064 Uiso 1 1 calc R
C214 C 1.3805(11) 0.3521(4) -0.1811(3) 0.0508(17) Uani 1 1 d .
H21G H 1.3747 0.4050 -0.1663 0.061 Uiso 1 1 calc R
H21H H 1.5390 0.3398 -0.2099 0.061 Uiso 1 1 calc R
C215 C 1.1731(13) 0.3544(5) -0.2257(4) 0.077(2) Uani 1 1 d .
H21I H 1.0154 0.3715 -0.1982 0.093 Uiso 1 1 calc R
H21J H 1.1694 0.3004 -0.2366 0.093 Uiso 1 1 calc R
C216 C 1.1969(14) 0.4095(5) -0.2939(4) 0.083(2) Uani 1 1 d .
H21K H 1.3601 0.3954 -0.3197 0.100 Uiso 1 1 calc R
H21L H 1.1849 0.4645 -0.2832 0.100 Uiso 1 1 calc R
C217 C 0.9950(15) 0.4049(6) -0.3411(4) 0.119(4) Uani 1 1 d .
H21M H 0.9916 0.3489 -0.3460 0.142 Uiso 1 1 calc R
H21N H 0.8334 0.4262 -0.3180 0.142 Uiso 1 1 calc R
C218 C 1.0353(18) 0.4495(6) -0.4114(5) 0.132(4) Uani 1 1 d .
H21O H 1.0485 0.5043 -0.4067 0.198 Uiso 1 1 calc R
H21P H 0.8970 0.4484 -0.4380 0.198 Uiso 1 1 calc R
H21Q H 1.1872 0.4254 -0.4363 0.198 Uiso 1 1 calc R
C221 C 0.7710(11) 0.3587(3) 0.3151(3) 0.0425(16) Uani 1 1 d .
C222 C 0.5581(13) 0.3884(4) 0.3497(3) 0.069(2) Uani 1 1 d .
H222 H 0.4291 0.4138 0.3228 0.083 Uiso 1 1 calc R
C223 C 0.5165(14) 0.3838(4) 0.4227(4) 0.077(2) Uani 1 1 d .
H223 H 0.3635 0.4061 0.4446 0.092 Uiso 1 1 calc R
C224 C 0.7005(14) 0.3465(4) 0.4626(3) 0.0592(19) Uani 1 1 d .
H224 H 0.6792 0.3447 0.5124 0.071 Uiso 1 1 calc R
C225 C 0.9106(15) 0.3127(5) 0.4299(4) 0.075(2) Uani 1 1 d .
H225 H 1.0339 0.2830 0.4568 0.090 Uiso 1 1 calc R
C226 C 0.9480(12) 0.3209(4) 0.3575(3) 0.065(2) Uani 1 1 d .
H226 H 1.1027 0.2996 0.3357 0.077 Uiso 1 1 calc R

loop_
_atom_site_aniso_label
_atom_site_aniso_U_11
_atom_site_aniso_U_22
_atom_site_aniso_U_33
_atom_site_aniso_U_23
_atom_site_aniso_U_13
_atom_site_aniso_U_12
C11 0.040(4) 0.040(4) 0.030(4) 0.006(3) -0.013(3) -0.005(3)
C12 0.038(4) 0.034(4) 0.041(4) 0.006(3) -0.013(3) -0.001(3)
C13 0.046(4) 0.043(4) 0.046(4) 0.014(3) -0.004(3) -0.012(3)
C14 0.043(4) 0.042(4) 0.052(5) 0.004(3) -0.016(3) -0.017(3)
N15 0.038(3) 0.036(3) 0.042(3) 0.009(2) -0.007(2) -0.008(2)
C16 0.032(3) 0.046(4) 0.038(4) -0.002(3) -0.012(3) 0.000(3)
C17 0.043(4) 0.041(4) 0.039(4) 0.006(3) -0.011(3) -0.007(3)
C18 0.027(3) 0.040(4) 0.033(4) 0.002(3) -0.009(3) 0.000(3)
C19 0.033(3) 0.029(4) 0.039(4) 0.009(3) -0.006(3) -0.004(3)
C110 0.038(4) 0.031(4) 0.051(4) 0.002(3) -0.018(3) -0.006(3)
C111 0.043(4) 0.040(4) 0.038(4) 0.002(3) -0.017(3) -0.012(3)
C112 0.061(4) 0.048(4) 0.052(4) -0.010(3) -0.018(4) 0.010(4)
C113 0.079(5) 0.045(4) 0.049(4) -0.003(3) -0.028(4) 0.008(4)
C114 0.061(4) 0.063(5) 0.044(4) -0.002(4) -0.011(3) -0.005(4)
C115 0.081(5) 0.059(5) 0.055(5) -0.004(4) -0.016(4) -0.010(4)
C116 0.078(5) 0.080(6) 0.064(5) 0.014(4) -0.036(4) -0.013(4)
C117 0.082(5) 0.081(6) 0.067(5) -0.005(4) -0.023(4) -0.024(4)
C118 0.138(8) 0.101(7) 0.090(7) 0.020(5) -0.068(6) -0.002(6)
C121 0.040(4) 0.025(4) 0.044(4) -0.004(3) -0.011(3) 0.007(3)
C122 0.094(6) 0.101(7) 0.045(5) 0.011(4) -0.003(4) -0.056(5)
C123 0.127(7) 0.107(7) 0.043(5) 0.006(4) -0.018(5) -0.064(6)
C124 0.076(5) 0.067(5) 0.041(4) 0.009(4) -0.005(4) -0.014(4)
C125 0.063(5) 0.134(8) 0.061(6) 0.005(5) -0.002(5) -0.037(5)
C126 0.061(5) 0.122(7) 0.058(5) -0.012(5) 0.001(4) -0.043(5)
C21 0.027(3) 0.038(4) 0.042(4) 0.000(3) -0.008(3) -0.003(3)
C22 0.039(4) 0.035(4) 0.043(4) -0.002(3) -0.007(3) -0.009(3)
C23 0.052(4) 0.039(4) 0.055(5) 0.008(3) -0.016(4) -0.001(3)
C24 0.036(4) 0.045(4) 0.049(4) 0.004(3) -0.004(3) 0.001(3)
N25 0.033(3) 0.046(3) 0.030(3) 0.000(2) -0.001(2) 0.003(2)
C26 0.036(4) 0.044(4) 0.038(4) 0.003(3) -0.002(3) -0.005(3)
C27 0.037(4) 0.037(4) 0.043(4) 0.000(3) -0.006(3) -0.007(3)
C28 0.031(4) 0.037(4) 0.041(4) -0.005(3) -0.003(3) -0.004(3)
C29 0.033(4) 0.035(4) 0.032(4) -0.003(3) -0.006(3) -0.006(3)
C210 0.037(4) 0.037(4) 0.032(4) 0.005(3) -0.006(3) -0.010(3)
C211 0.032(4) 0.048(4) 0.052(4) 0.002(3) -0.007(3) -0.004(3)
C212 0.052(4) 0.034(4) 0.052(4) 0.004(3) -0.005(3) -0.003(3)
C213 0.053(4) 0.044(4) 0.057(4) -0.004(3) 0.002(4) -0.002(3)
C214 0.049(4) 0.047(4) 0.055(4) -0.007(3) -0.001(3) -0.006(3)
C215 0.064(5) 0.095(6) 0.070(5) 0.000(5) 0.000(4) -0.017(4)
C216 0.093(6) 0.093(6) 0.059(5) 0.005(5) -0.016(5) -0.005(5)
C217 0.091(6) 0.143(9) 0.095(7) 0.070(6) -0.023(6) -0.002(6)
C218 0.141(9) 0.144(9) 0.111(8) -0.003(7) -0.040(7) -0.016(7)
C221 0.045(4) 0.036(4) 0.044(4) 0.009(3) -0.007(3) -0.009(3)
C222 0.069(5) 0.078(6) 0.046(5) 0.009(4) -0.009(4) 0.019(4)
C223 0.080(6) 0.096(6) 0.044(5) 0.006(4) -0.002(4) 0.003(5)
C224 0.082(6) 0.061(5) 0.036(4) 0.005(4) -0.017(4) -0.017(4)
C225 0.076(6) 0.101(7) 0.045(5) 0.005(4) -0.019(4) -0.005(5)
C226 0.052(4) 0.092(6) 0.044(5) 0.006(4) -0.009(4) -0.003(4)

loop_
_atom_type_symbol
_atom_type_description
_atom_type_scat_dispersion_real
_atom_type_scat_dispersion_imag
_atom_type_scat_source
C C 0.0033 0.0016 'International Tables Vol C Tables 4.2.6.8 and 6.1.1.4'
H H 0.0000 0.0000 'International Tables Vol C Tables 4.2.6.8 and 6.1.1.4'
N N 0.0061 0.0033 'International Tables Vol C Tables 4.2.6.8 and 6.1.1.4'

loop_
_geom_angle_atom_site_label_1
_geom_angle_atom_site_label_2
_geom_angle_atom_site_label_3
_geom_angle
_geom_angle_site_symmetry_1
_geom_angle_site_symmetry_3
C12 C11 C110 119.9(5) . .
C12 C11 H11 120.0 . .
C110 C11 H11 120.0 . .
C13 C12 C11 117.4(5) . .
C13 C12 C121 122.0(5) . .
C11 C12 C121 120.5(5) . .
C14 C13 C12 124.6(5) . .
C14 C13 H13 117.7 . .
C12 C13 H13 117.7 . .
C13 C14 C17 115.9(5) . .
C13 C14 H14 122.0 . .
C17 C14 H14 122.0 . .
C17 N15 C18 107.2(5) . .
C17 N15 C111 127.1(5) . .
C18 N15 C111 124.7(4) . .
C18 C16 C19 117.3(5) . 2_556
C18 C16 H16 121.3 . .
C19 C16 H16 121.3 2_556 .
C110 C17 N15 110.5(5) . .
C110 C17 C14 122.4(6) . .
N15 C17 C14 127.1(6) . .
C16 C18 N15 128.2(5) . .
C16 C18 C19 122.7(5) . .
N15 C18 C19 108.9(5) . .
C16 C19 C18 119.9(5) 2_556 .
C16 C19 C110 134.3(5) 2_556 .
C18 C19 C110 105.8(5) . .
C17 C110 C11 119.6(5) . .
C17 C110 C19 107.6(5) . .
C11 C110 C19 132.8(5) . .
N15 C111 C112 114.4(5) . .
N15 C111 H11A 108.6 . .
C112 C111 H11A 108.6 . .
N15 C111 H11B 108.6 . .
C112 C111 H11B 108.6 . .
H11A C111 H11B 107.6 . .
C111 C112 C113 111.7(5) . .
C111 C112 H11C 109.3 . .
C113 C112 H11C 109.3 . .
C111 C112 H11D 109.3 . .
C113 C112 H11D 109.3 . .
H11C C112 H11D 107.9 . .
C114 C113 C112 115.7(5) . .
C114 C113 H11E 108.3 . .
C112 C113 H11E 108.3 . .
C114 C113 H11F 108.3 . .
C112 C113 H11F 108.3 . .
H11E C113 H11F 107.4 . .
C113 C114 C115 113.1(5) . .
C113 C114 H11G 109.0 . .
C115 C114 H11G 109.0 . .
C113 C114 H11H 109.0 . .
C115 C114 H11H 109.0 . .
H11G C114 H11H 107.8 . .
C116 C115 C114 115.2(6) . .
C116 C115 H11I 108.5 . .
C114 C115 H11I 108.5 . .
C116 C115 H11J 108.5 . .
C114 C115 H11J 108.5 . .
H11I C115 H11J 107.5 . .
C115 C116 C117 116.0(6) . .
C115 C116 H11K 108.3 . .
C117 C116 H11K 108.3 . .
C115 C116 H11L 108.3 . .
C117 C116 H11L 108.3 . .
H11K C116 H11L 107.4 . .
C116 C117 C118 116.0(6) . .
C116 C117 H11M 108.3 . .
C118 C117 H11M 108.3 . .
C116 C117 H11N 108.3 . .
C118 C117 H11N 108.3 . .
H11M C117 H11N 107.4 . .
C117 C118 H11O 109.5 . .
C117 C118 H11P 109.5 . .
H11O C118 H11P 109.5 . .
C117 C118 H11Q 109.5 . .
H11O C118 H11Q 109.5 . .
H11P C118 H11Q 109.5 . .
C122 C121 C126 115.6(6) . .
C122 C121 C12 122.6(6) . .
C126 C121 C12 121.8(6) . .
C121 C122 C123 121.7(6) . .
C121 C122 H122 119.2 . .
C123 C122 H122 119.2 . .
C124 C123 C122 121.1(7) . .
C124 C123 H123 119.5 . .
C122 C123 H123 119.5 . .
C125 C124 C123 118.3(7) . .
C125 C124 H124 120.9 . .
C123 C124 H124 120.9 . .
C124 C125 C126 121.2(7) . .
C124 C125 H125 119.4 . .
C126 C125 H125 119.4 . .
C121 C126 C125 122.1(7) . .
C121 C126 H126 119.0 . .
C125 C126 H126 119.0 . .
C210 C21 C22 120.4(5) . .
C210 C21 H21 119.8 . .
C22 C21 H21 119.8 . .
C21 C22 C23 117.3(5) . .
C21 C22 C221 121.6(5) . .
C23 C22 C221 121.1(5) . .
C24 C23 C22 124.4(6) . .
C24 C23 H23 117.8 . .
C22 C23 H23 117.8 . .
C23 C24 C27 116.7(6) . .
C23 C24 H24 121.6 . .
C27 C24 H24 121.6 . .
C27 N25 C28 107.6(5) . .
C27 N25 C211 125.7(5) . .
C28 N25 C211 126.1(5) . .
C29 C26 C28 116.6(5) 2_665 .
C29 C26 H26 121.7 2_665 .
C28 C26 H26 121.7 . .
N25 C27 C210 110.6(5) . .
N25 C27 C24 128.9(6) . .
C210 C27 C24 120.5(5) . .
N25 C28 C26 127.3(5) . .
N25 C28 C29 109.8(5) . .
C26 C28 C29 122.8(5) . .
C26 C29 C28 120.5(5) 2_665 .
C26 C29 C210 133.0(5) 2_665 .
C28 C29 C210 106.3(5) . .
C21 C210 C27 120.7(5) . .
C21 C210 C29 133.5(6) . .
C27 C210 C29 105.7(5) . .
N25 C211 C212 115.7(5) . .
N25 C211 H21A 108.4 . .
C212 C211 H21A 108.4 . .
N25 C211 H21B 108.4 . .
C212 C211 H21B 108.4 . .
H21A C211 H21B 107.4 . .
C211 C212 C213 111.3(5) . .
C211 C212 H21C 109.4 . .
C213 C212 H21C 109.4 . .
C211 C212 H21D 109.4 . .
C213 C212 H21D 109.4 . .
H21C C212 H21D 108.0 . .
C212 C213 C214 114.1(5) . .
C212 C213 H21E 108.7 . .
C214 C213 H21E 108.7 . .
C212 C213 H21F 108.7 . .
C214 C213 H21F 108.7 . .
H21E C213 H21F 107.6 . .
C215 C214 C213 112.6(5) . .
C215 C214 H21G 109.1 . .
C213 C214 H21G 109.1 . .
C215 C214 H21H 109.1 . .
C213 C214 H21H 109.1 . .
H21G C214 H21H 107.8 . .
C214 C215 C216 113.0(6) . .
C214 C215 H21I 109.0 . .
C216 C215 H21I 109.0 . .
C214 C215 H21J 109.0 . .
C216 C215 H21J 109.0 . .
H21I C215 H21J 107.8 . .
C215 C216 C217 111.6(6) . .
C215 C216 H21K 109.3 . .
C217 C216 H21K 109.3 . .
C215 C216 H21L 109.3 . .
C217 C216 H21L 109.3 . .
H21K C216 H21L 108.0 . .
C218 C217 C216 112.3(7) . .
C218 C217 H21M 109.1 . .
C216 C217 H21M 109.1 . .
C218 C217 H21N 109.1 . .
C216 C217 H21N 109.1 . .
H21M C217 H21N 107.9 . .
C217 C218 H21O 109.5 . .
C217 C218 H21P 109.5 . .
H21O C218 H21P 109.5 . .
C217 C218 H21Q 109.5 . .
H21O C218 H21Q 109.5 . .
H21P C218 H21Q 109.5 . .
C222 C221 C226 115.1(6) . .
C222 C221 C22 122.9(6) . .
C226 C221 C22 122.0(6) . .
C221 C222 C223 123.6(7) . .
C221 C222 H222 118.2 . .
C223 C222 H222 118.2 . .
C224 C223 C222 119.0(7) . .
C224 C223 H223 120.5 . .
C222 C223 H223 120.5 . .
C225 C224 C223 118.8(7) . .
C225 C224 H224 120.6 . .
C223 C224 H224 120.6 . .
C224 C225 C226 120.3(7) . .
C224 C225 H225 119.8 . .
C226 C225 H225 119.8 . .
C225 C226 C221 123.0(7) . .
C225 C226 H226 118.5 . .
C221 C226 H226 118.5 . .

loop_
_geom_bond_atom_site_label_1
_geom_bond_atom_site_label_2
_geom_bond_distance
_geom_bond_site_symmetry_2
C11 C12 1.395(7) .
C11 C110 1.411(7) .
C11 H11 0.9500 .
C12 C13 1.390(7) .
C12 C121 1.467(7) .
C13 C14 1.383(8) .
C13 H13 0.9500 .
C14 C17 1.396(7) .
C14 H14 0.9500 .
N15 C17 1.394(7) .
N15 C18 1.397(6) .
N15 C111 1.456(6) .
C16 C18 1.374(7) .
C16 C19 1.384(7) 2_556
C16 H16 0.9500 .
C17 C110 1.375(7) .
C18 C19 1.428(7) .
C19 C16 1.384(7) 2_556
C19 C110 1.441(7) .
C111 C112 1.504(7) .
C111 H11A 0.9900 .
C111 H11B 0.9900 .
C112 C113 1.513(8) .
C112 H11C 0.9900 .
C112 H11D 0.9900 .
C113 C114 1.501(7) .
C113 H11E 0.9900 .
C113 H11F 0.9900 .
C114 C115 1.530(8) .
C114 H11G 0.9900 .
C114 H11H 0.9900 .
C115 C116 1.496(8) .
C115 H11I 0.9900 .
C115 H11J 0.9900 .
C116 C117 1.510(8) .
C116 H11K 0.9900 .
C116 H11L 0.9900 .
C117 C118 1.529(9) .
C117 H11M 0.9900 .
C117 H11N 0.9900 .
C118 H11O 0.9800 .
C118 H11P 0.9800 .
C118 H11Q 0.9800 .
C121 C122 1.365(8) .
C121 C126 1.370(8) .
C122 C123 1.395(9) .
C122 H122 0.9500 .
C123 C124 1.341(9) .
C123 H123 0.9500 .
C124 C125 1.336(9) .
C124 H124 0.9500 .
C125 C126 1.383(9) .
C125 H125 0.9500 .
C126 H126 0.9500 .
C21 C210 1.385(7) .
C21 C22 1.386(7) .
C21 H21 0.9500 .
C22 C23 1.413(8) .
C22 C221 1.484(8) .
C23 C24 1.371(7) .
C23 H23 0.9500 .
C24 C27 1.408(7) .
C24 H24 0.9500 .
N25 C27 1.373(7) .
N25 C28 1.387(6) .
N25 C211 1.434(6) .
C26 C29 1.385(7) 2_665
C26 C28 1.398(7) .
C26 H26 0.9500 .
C27 C210 1.404(7) .
C28 C29 1.403(7) .
C29 C26 1.385(7) 2_665
C29 C210 1.452(7) .
C211 C212 1.487(7) .
C211 H21A 0.9900 .
C211 H21B 0.9900 .
C212 C213 1.526(7) .
C212 H21C 0.9900 .
C212 H21D 0.9900 .
C213 C214 1.552(8) .
C213 H21E 0.9900 .
C213 H21F 0.9900 .
C214 C215 1.515(8) .
C214 H21G 0.9900 .
C214 H21H 0.9900 .
C215 C216 1.515(9) .
C215 H21I 0.9900 .
C215 H21J 0.9900 .
C216 C217 1.549(10) .
C216 H21K 0.9900 .
C216 H21L 0.9900 .
C217 C218 1.470(10) .
C217 H21M 0.9900 .
C217 H21N 0.9900 .
C218 H21O 0.9800 .
C218 H21P 0.9800 .
C218 H21Q 0.9800 .
C221 C222 1.347(8) .
C221 C226 1.381(8) .
C222 C223 1.391(8) .
C222 H222 0.9500 .
C223 C224 1.378(8) .
C223 H223 0.9500 .
C224 C225 1.343(9) .
C224 H224 0.9500 .
C225 C226 1.377(8) .
C225 H225 0.9500 .
C226 H226 0.9500 .

loop_
_geom_torsion_atom_site_label_1
_geom_torsion_atom_site_label_2
_geom_torsion_atom_site_label_3
_geom_torsion_atom_site_label_4
_geom_torsion
_geom_torsion_site_symmetry_1
_geom_torsion_site_symmetry_4
C110 C11 C12 C13 -2.8(8) . .
C110 C11 C12 C121 175.3(5) . .
C11 C12 C13 C14 1.0(9) . .
C121 C12 C13 C14 -177.0(5) . .
C12 C13 C14 C17 1.9(9) . .
C18 N15 C17 C110 1.3(6) . .
C111 N15 C17 C110 170.6(5) . .
C18 N15 C17 C14 -177.9(5) . .
C111 N15 C17 C14 -8.6(9) . .
C13 C14 C17 C110 -3.3(8) . .
C13 C14 C17 N15 175.8(6) . .
C19 C16 C18 N15 -177.3(5) 2_556 .
C19 C16 C18 C19 -4.0(9) 2_556 .
C17 N15 C18 C16 173.2(6) . .
C111 N15 C18 C16 3.6(9) . .
C17 N15 C18 C19 -0.8(6) . .
C111 N15 C18 C19 -170.5(5) . .
C16 C18 C19 C16 4.1(9) . 2_556
N15 C18 C19 C16 178.5(5) . 2_556
C16 C18 C19 C110 -174.3(5) . .
N15 C18 C19 C110 0.1(6) . .
N15 C17 C110 C11 -177.6(5) . .
C14 C17 C110 C11 1.7(9) . .
N15 C17 C110 C19 -1.2(7) . .
C14 C17 C110 C19 178.0(5) . .
C12 C11 C110 C17 1.5(8) . .
C12 C11 C110 C19 -173.8(6) . .
C16 C19 C110 C17 -177.5(6) 2_556 .
C18 C19 C110 C17 0.6(6) . .
C16 C19 C110 C11 -1.7(11) 2_556 .
C18 C19 C110 C11 176.4(6) . .
C17 N15 C111 C112 102.5(6) . .
C18 N15 C111 C112 -89.9(6) . .
N15 C111 C112 C113 -175.3(5) . .
C111 C112 C113 C114 -62.5(8) . .
C112 C113 C114 C115 -176.5(5) . .
C113 C114 C115 C116 -176.2(6) . .
C114 C115 C116 C117 -179.6(6) . .
C115 C116 C117 C118 -178.8(7) . .
C13 C12 C121 C122 -176.5(6) . .
C11 C12 C121 C122 5.5(9) . .
C13 C12 C121 C126 2.6(9) . .
C11 C12 C121 C126 -175.4(6) . .
C126 C121 C122 C123 2.1(11) . .
C12 C121 C122 C123 -178.7(7) . .
C121 C122 C123 C124 0.5(13) . .
C122 C123 C124 C125 -3.3(12) . .
C123 C124 C125 C126 3.4(12) . .
C122 C121 C126 C125 -2.0(11) . .
C12 C121 C126 C125 178.7(7) . .
C124 C125 C126 C121 -0.7(13) . .
C210 C21 C22 C23 -2.0(8) . .
C210 C21 C22 C221 177.5(5) . .
C21 C22 C23 C24 1.4(9) . .
C221 C22 C23 C24 -178.1(5) . .
C22 C23 C24 C27 0.4(9) . .
C28 N25 C27 C210 1.3(6) . .
C211 N25 C27 C210 172.3(5) . .
C28 N25 C27 C24 -177.4(5) . .
C211 N25 C27 C24 -6.3(9) . .
C23 C24 C27 N25 177.0(6) . .
C23 C24 C27 C210 -1.6(8) . .
C27 N25 C28 C26 176.0(6) . .
C211 N25 C28 C26 5.0(9) . .
C27 N25 C28 C29 -1.5(6) . .
C211 N25 C28 C29 -172.5(5) . .
C29 C26 C28 N25 -177.4(5) 2_665 .
C29 C26 C28 C29 -0.2(9) 2_665 .
N25 C28 C29 C26 177.9(5) . 2_665
C26 C28 C29 C26 0.2(9) . 2_665
N25 C28 C29 C210 1.1(6) . .
C26 C28 C29 C210 -176.5(5) . .
C22 C21 C210 C27 0.9(8) . .
C22 C21 C210 C29 -175.4(6) . .
N25 C27 C210 C21 -177.8(5) . .
C24 C27 C210 C21 1.0(8) . .
N25 C27 C210 C29 -0.6(6) . .
C24 C27 C210 C29 178.2(5) . .
C26 C29 C210 C21 0.2(10) 2_665 .
C28 C29 C210 C21 176.4(6) . .
C26 C29 C210 C27 -176.5(6) 2_665 .
C28 C29 C210 C27 -0.3(6) . .
C27 N25 C211 C212 96.8(7) . .
C28 N25 C211 C212 -93.8(6) . .
N25 C211 C212 C213 179.6(5) . .
C211 C212 C213 C214 -67.1(7) . .
C212 C213 C214 C215 -62.4(7) . .
C213 C214 C215 C216 -174.8(6) . .
C214 C215 C216 C217 175.0(7) . .
C215 C216 C217 C218 -172.0(8) . .
C21 C22 C221 C222 6.1(9) . .
C23 C22 C221 C222 -174.4(6) . .
C21 C22 C221 C226 -174.2(6) . .
C23 C22 C221 C226 5.3(9) . .
C226 C221 C222 C223 1.5(10) . .
C22 C221 C222 C223 -178.7(6) . .
C221 C222 C223 C224 -0.6(11) . .
C222 C223 C224 C225 -2.8(11) . .
C223 C224 C225 C226 5.2(11) . .
C224 C225 C226 C221 -4.4(12) . .
C222 C221 C226 C225 0.9(10) . .
C22 C221 C226 C225 -178.8(6) . .
